data_1507815
loop_
_publ_author_name
'Trosien, Simon'
'Waldvogel, Siegfried R.'

_publ_section_title
;
 Synthesis of highly functionalized 9,10-phenanthrenequinones by oxidative
 coupling using MoCl5.
;
_journal_issue 12
_journal_name_full 'Organic letters'
_journal_page_first 2976
_journal_page_last 2979
_journal_paper_doi 10.1021/ol300948u
_journal_volume 14
_journal_year 2012
_chemical_formula_moiety 'C17 H13 I O5'
_chemical_formula_sum 'C17 H13 I O5'
_chemical_formula_weight 424.17
_chemical_name_systematic
; 
 ? 
;
_space_group_IT_number 14
_symmetry_cell_setting monoclinic
_symmetry_space_group_name_Hall '-P 2ybc'
_symmetry_space_group_name_H-M 'P 1 21/c 1'
_atom_sites_solution_hydrogens geom
_atom_sites_solution_primary direct
_atom_sites_solution_secondary difmap
_audit_creation_method SHELXL-97
_cell_angle_alpha 90.00
_cell_angle_beta 91.504(7)
_cell_angle_gamma 90.00
_cell_formula_units_Z 4
_cell_length_a 16.9470(15)
_cell_length_b 3.9892(2)
_cell_length_c 21.7053(19)
_cell_measurement_reflns_used 10398
_cell_measurement_temperature 193(2)
_cell_measurement_theta_max 29.60
_cell_measurement_theta_min 3.61
_cell_volume 1466.9(2)
_computing_cell_refinement 'STOE X-AREA'
_computing_data_collection 'STOE X-AREA'
_computing_data_reduction 'STOE X-RED'
_computing_molecular_graphics 'PLATON (Spek, 2009)'
_computing_publication_material 'PLATON (Spek, 2009)'
_computing_structure_refinement 'SHELXL-97 (Sheldrick, 2008)'
_computing_structure_solution 'SIR-97 (Altomare, 1999)'
_diffrn_ambient_temperature 193(2)
_diffrn_measured_fraction_theta_full 0.977
_diffrn_measured_fraction_theta_max 0.977
_diffrn_measurement_device '\k-geometry diffractometer'
_diffrn_measurement_device_type 'SMART APEX2'
_diffrn_measurement_method 'CCD scan'
_diffrn_radiation_monochromator graphite
_diffrn_radiation_type MoK\a
_diffrn_radiation_wavelength 0.71073
_diffrn_reflns_av_R_equivalents 0.0743
_diffrn_reflns_av_sigmaI/netI 0.0614
_diffrn_reflns_limit_h_max 22
_diffrn_reflns_limit_h_min -22
_diffrn_reflns_limit_k_max 4
_diffrn_reflns_limit_k_min -5
_diffrn_reflns_limit_l_max 23
_diffrn_reflns_limit_l_min -28
_diffrn_reflns_number 8373
_diffrn_reflns_theta_full 28.00
_diffrn_reflns_theta_max 28.00
_diffrn_reflns_theta_min 3.61
_diffrn_source 'sealed Tube'
_exptl_absorpt_coefficient_mu 2.208
_exptl_absorpt_correction_type none
_exptl_crystal_colour brown
_exptl_crystal_density_diffrn 1.921
_exptl_crystal_density_method 'not measured'
_exptl_crystal_description needle
_exptl_crystal_F_000 832
_exptl_crystal_size_max 0.35
_exptl_crystal_size_mid 0.06
_exptl_crystal_size_min 0.03
_refine_diff_density_max 1.347
_refine_diff_density_min -0.951
_refine_diff_density_rms 0.157
_refine_ls_extinction_coef 0.0047(7)
_refine_ls_extinction_expression Fc^*^=kFc[1+0.001xFc^2^\l^3^/sin(2\q)]^-1/4^
_refine_ls_extinction_method SHELXL
_refine_ls_goodness_of_fit_ref 1.026
_refine_ls_hydrogen_treatment constr
_refine_ls_matrix_type full
_refine_ls_number_parameters 212
_refine_ls_number_reflns 3469
_refine_ls_number_restraints 0
_refine_ls_restrained_S_all 1.026
_refine_ls_R_factor_all 0.0656
_refine_ls_R_factor_gt 0.0426
_refine_ls_shift/su_max 0.001
_refine_ls_shift/su_mean 0.000
_refine_ls_structure_factor_coef Fsqd
_refine_ls_weighting_details 'calc w=1/[\s^2^(Fo^2^)+(0.0597P)^2^+0.7455P] where P=(Fo^2^+2Fc^2^)/3'
_refine_ls_weighting_scheme calc
_refine_ls_wR_factor_obs 0.1014
_refine_ls_wR_factor_ref 0.1128
_reflns_number_gt 2576
_reflns_number_total 3469
_reflns_threshold_expression >2\s(I)
_cod_data_source_file ol300948u_si_002.cif
_cod_data_source_block str5l
_cod_depositor_comments 'Adding full bibliography for 1507813--1507815.cif.'
_cod_original_sg_symbol_H-M 'P 21/c'
_cod_database_code 1507815

loop_
_symmetry_equiv_pos_as_xyz
'x, y, z'
'-x, y+1/2, -z+1/2'
'-x, -y, -z'
'x, -y-1/2, z-1/2'

loop_
_atom_site_label
_atom_site_type_symbol
_atom_site_fract_x
_atom_site_fract_y
_atom_site_fract_z
_atom_site_U_iso_or_equiv
_atom_site_adp_type
_atom_site_occupancy
_atom_site_symmetry_multiplicity
_atom_site_calc_flag
_atom_site_refinement_flags
C1 C 0.3944(3) 0.1489(14) 0.5785(2) 0.0254(11) Uani 1 1 d .
H1 H 0.4488 0.1214 0.5702 0.030 Uiso 1 1 calc R
C1A C 0.3418(3) 0.2483(14) 0.5313(2) 0.0235(10) Uani 1 1 d .
C2 C 0.3680(3) 0.0908(14) 0.6367(2) 0.0260(10) Uani 1 1 d .
C3 C 0.2883(3) 0.1601(14) 0.6499(2) 0.0255(11) Uani 1 1 d .
C4 C 0.2356(2) 0.2487(13) 0.6018(2) 0.0213(9) Uani 1 1 d .
C4A C 0.2598(2) 0.2754(13) 0.5409(2) 0.0206(9) Uani 1 1 d .
C5 C 0.1290(3) 0.2005(14) 0.4827(2) 0.0258(10) Uani 1 1 d .
H5 H 0.1090 0.0798 0.5166 0.031 Uiso 1 1 calc R
C5A C 0.2067(3) 0.3233(13) 0.4858(2) 0.0238(10) Uani 1 1 d .
C6 C 0.0814(3) 0.2529(15) 0.4309(2) 0.0267(11) Uani 1 1 d .
H6 H 0.0290 0.1678 0.4298 0.032 Uiso 1 1 calc R
C7 C 0.1085(3) 0.4267(14) 0.3807(2) 0.0247(10) Uani 1 1 d .
C8 C 0.1862(3) 0.5366(14) 0.3810(2) 0.0248(10) Uani 1 1 d .
H8 H 0.2062 0.6527 0.3465 0.030 Uiso 1 1 calc R
C8A C 0.2348(3) 0.4741(13) 0.4328(3) 0.0237(10) Uani 1 1 d .
C9 C 0.3200(3) 0.5457(15) 0.4272(2) 0.0277(11) Uani 1 1 d .
C10 C 0.3752(3) 0.3570(14) 0.4732(2) 0.0258(11) Uani 1 1 d .
C11 C 0.4932(3) -0.1116(17) 0.6731(3) 0.0356(13) Uani 1 1 d .
H11A H 0.4937 -0.2839 0.6410 0.053 Uiso 1 1 calc R
H11B H 0.5187 -0.1993 0.7108 0.053 Uiso 1 1 calc R
H11C H 0.5219 0.0866 0.6592 0.053 Uiso 1 1 calc R
C12 C 0.3002(3) 0.3280(16) 0.7550(3) 0.0346(13) Uani 1 1 d .
H12A H 0.3354 0.1845 0.7800 0.052 Uiso 1 1 calc R
H12B H 0.2605 0.4284 0.7814 0.052 Uiso 1 1 calc R
H12C H 0.3310 0.5058 0.7358 0.052 Uiso 1 1 calc R
C13 C 0.0852(3) 0.6505(16) 0.2801(3) 0.0310(12) Uani 1 1 d .
H13A H 0.1002 0.8786 0.2925 0.047 Uiso 1 1 calc R
H13B H 0.0439 0.6607 0.2478 0.047 Uiso 1 1 calc R
H13C H 0.1314 0.5335 0.2644 0.047 Uiso 1 1 calc R
O14 O 0.4126(2) -0.0204(12) 0.68544(18) 0.0322(9) Uani 1 1 d .
O15 O 0.26130(19) 0.1295(11) 0.70767(17) 0.0298(8) Uani 1 1 d .
O16 O 0.05626(19) 0.4737(11) 0.33221(17) 0.0297(9) Uani 1 1 d .
O17 O 0.3476(2) 0.7207(13) 0.3876(2) 0.0413(11) Uani 1 1 d .
O18 O 0.4440(2) 0.3229(13) 0.46001(19) 0.0379(10) Uani 1 1 d .
I19 I 0.123342(17) 0.40397(9) 0.630302(15) 0.02564(14) Uani 1 1 d .

loop_
_atom_site_aniso_label
_atom_site_aniso_U_11
_atom_site_aniso_U_22
_atom_site_aniso_U_33
_atom_site_aniso_U_23
_atom_site_aniso_U_13
_atom_site_aniso_U_12
C1 0.021(2) 0.032(3) 0.023(2) 0.002(2) -0.0005(17) -0.0018(19)
C1A 0.021(2) 0.030(3) 0.020(2) -0.000(2) 0.0046(16) 0.001(2)
C2 0.027(2) 0.031(3) 0.020(2) 0.006(2) -0.0020(17) -0.002(2)
C3 0.023(2) 0.036(3) 0.017(2) 0.000(2) 0.0015(16) 0.0032(19)
C4 0.0149(18) 0.024(2) 0.026(3) -0.004(2) 0.0069(16) 0.0003(17)
C4A 0.0200(19) 0.023(2) 0.018(2) -0.000(2) 0.0009(16) -0.0022(18)
C5 0.026(2) 0.029(3) 0.022(3) 0.002(2) 0.0020(17) -0.002(2)
C5A 0.022(2) 0.029(3) 0.021(2) 0.001(2) 0.0011(16) -0.0016(19)
C6 0.0186(19) 0.034(3) 0.028(3) -0.003(2) -0.0022(17) 0.000(2)
C7 0.023(2) 0.029(3) 0.022(2) -0.003(2) -0.0038(17) 0.0006(19)
C8 0.025(2) 0.028(3) 0.021(2) 0.003(2) 0.0032(17) -0.003(2)
C8A 0.020(2) 0.024(2) 0.027(3) -0.002(2) 0.0014(17) 0.0009(18)
C9 0.026(2) 0.039(3) 0.018(2) -0.000(2) -0.0015(17) -0.005(2)
C10 0.022(2) 0.034(3) 0.022(2) -0.003(2) 0.0034(17) -0.0030(19)
C11 0.027(2) 0.049(4) 0.031(3) 0.003(3) 0.001(2) 0.011(2)
C12 0.036(3) 0.041(3) 0.027(3) -0.003(2) 0.005(2) -0.006(2)
C13 0.028(2) 0.042(3) 0.023(3) 0.007(2) -0.0021(19) 0.002(2)
O14 0.0232(16) 0.051(3) 0.0229(19) 0.0078(17) 0.0009(13) 0.0060(16)
O15 0.0235(15) 0.044(2) 0.0219(18) 0.0035(17) 0.0019(12) -0.0032(15)
O16 0.0223(16) 0.045(2) 0.0216(19) 0.0028(16) -0.0035(13) 0.0012(15)
O17 0.0360(19) 0.058(3) 0.030(2) 0.015(2) -0.0008(16) -0.014(2)
O18 0.0250(17) 0.062(3) 0.027(2) 0.002(2) 0.0053(14) 0.0011(18)
I19 0.02355(18) 0.0311(2) 0.02243(19) 0.00059(16) 0.00352(10) 0.00401(14)

loop_
_atom_type_symbol
_atom_type_description
_atom_type_scat_dispersion_real
_atom_type_scat_dispersion_imag
_atom_type_scat_source
C C 0.0033 0.0016 'International Tables Vol C Tables 4.2.6.8 and 6.1.1.4'
H H 0.0000 0.0000 'International Tables Vol C Tables 4.2.6.8 and 6.1.1.4'
I I -0.4742 1.8119 'International Tables Vol C Tables 4.2.6.8 and 6.1.1.4'
O O 0.0106 0.0060 'International Tables Vol C Tables 4.2.6.8 and 6.1.1.4'

loop_
_geom_angle_atom_site_label_1
_geom_angle_atom_site_label_2
_geom_angle_atom_site_label_3
_geom_angle
C2 C1 C1A 120.4(4)
C2 C1 H1 119.8
C1A C1 H1 119.8
C1 C1A C4A 121.7(5)
C1 C1A C10 117.6(4)
C4A C1A C10 120.5(4)
O14 C2 C1 125.7(4)
O14 C2 C3 114.9(4)
C1 C2 C3 119.3(4)
O15 C3 C4 119.3(4)
O15 C3 C2 121.2(4)
C4 C3 C2 119.5(4)
C4A C4 C3 121.7(4)
C4A C4 I19 122.9(3)
C3 C4 I19 114.8(3)
C4 C4A C1A 116.5(4)
C4 C4A C5A 125.7(4)
C1A C4A C5A 117.8(4)
C6 C5 C5A 120.8(5)
C6 C5 H5 119.6
C5A C5 H5 119.6
C8A C5A C5 116.9(4)
C8A C5A C4A 120.4(4)
C5 C5A C4A 122.6(5)
C7 C6 C5 121.2(4)
C7 C6 H6 119.4
C5 C6 H6 119.4
O16 C7 C6 116.9(4)
O16 C7 C8 123.7(5)
C6 C7 C8 119.4(4)
C7 C8 C8A 119.1(5)
C7 C8 H8 120.4
C8A C8 H8 120.4
C5A C8A C8 122.3(4)
C5A C8A C9 120.5(4)
C8 C8A C9 117.0(5)
O17 C9 C8A 124.5(5)
O17 C9 C10 120.1(4)
C8A C9 C10 115.3(4)
O18 C10 C1A 124.3(5)
O18 C10 C9 118.1(5)
C1A C10 C9 117.5(4)
O14 C11 H11A 109.5
O14 C11 H11B 109.5
H11A C11 H11B 109.5
O14 C11 H11C 109.5
H11A C11 H11C 109.5
H11B C11 H11C 109.5
O15 C12 H12A 109.5
O15 C12 H12B 109.5
H12A C12 H12B 109.5
O15 C12 H12C 109.5
H12A C12 H12C 109.5
H12B C12 H12C 109.5
O16 C13 H13A 109.5
O16 C13 H13B 109.5
H13A C13 H13B 109.5
O16 C13 H13C 109.5
H13A C13 H13C 109.5
H13B C13 H13C 109.5
C2 O14 C11 116.6(4)
C3 O15 C12 116.9(4)
C7 O16 C13 116.5(4)

loop_
_geom_bond_atom_site_label_1
_geom_bond_atom_site_label_2
_geom_bond_distance
C1 C2 1.371(7)
C1 C1A 1.397(7)
C1 H1 0.9500
C1A C4A 1.415(6)
C1A C10 1.463(7)
C2 O14 1.358(6)
C2 C3 1.415(7)
C3 O15 1.352(6)
C3 C4 1.400(7)
C4 C4A 1.399(7)
C4 I19 2.109(4)
C4A C5A 1.491(6)
C5 C6 1.383(7)
C5 C5A 1.405(7)
C5 H5 0.9500
C5A C8A 1.392(7)
C6 C7 1.380(8)
C6 H6 0.9500
C7 O16 1.371(6)
C7 C8 1.388(7)
C8 C8A 1.398(7)
C8 H8 0.9500
C8A C9 1.481(6)
C9 O17 1.211(7)
C9 C10 1.544(7)
C10 O18 1.216(6)
C11 O14 1.445(6)
C11 H11A 0.9800
C11 H11B 0.9800
C11 H11C 0.9800
C12 O15 1.443(7)
C12 H12A 0.9800
C12 H12B 0.9800
C12 H12C 0.9800
C13 O16 1.430(7)
C13 H13A 0.9800
C13 H13B 0.9800
C13 H13C 0.9800

loop_
_geom_torsion_atom_site_label_1
_geom_torsion_atom_site_label_2
_geom_torsion_atom_site_label_3
_geom_torsion_atom_site_label_4
_geom_torsion
C2 C1 C1A C4A -3.3(9)
C2 C1 C1A C10 170.6(5)
C1A C1 C2 O14 177.0(6)
C1A C1 C2 C3 -5.4(8)
O14 C2 C3 O15 2.7(8)
C1 C2 C3 O15 -175.2(5)
O14 C2 C3 C4 -174.6(5)
C1 C2 C3 C4 7.5(8)
O15 C3 C4 C4A -178.3(5)
C2 C3 C4 C4A -0.9(8)
O15 C3 C4 I19 10.1(7)
C2 C3 C4 I19 -172.5(4)
C3 C4 C4A C1A -7.4(8)
I19 C4 C4A C1A 163.5(4)
C3 C4 C4A C5A 171.4(5)
I19 C4 C4A C5A -17.7(8)
C1 C1A C4A C4 9.6(8)
C10 C1A C4A C4 -164.1(5)
C1 C1A C4A C5A -169.3(5)
C10 C1A C4A C5A 16.9(8)
C6 C5 C5A C8A -5.0(8)
C6 C5 C5A C4A 179.4(5)
C4 C4A C5A C8A 154.7(5)
C1A C4A C5A C8A -26.5(8)
C4 C4A C5A C5 -29.9(8)
C1A C4A C5A C5 148.9(5)
C5A C5 C6 C7 0.1(9)
C5 C6 C7 O16 -178.3(5)
C5 C6 C7 C8 3.2(9)
O16 C7 C8 C8A -179.7(5)
C6 C7 C8 C8A -1.2(8)
C5 C5A C8A C8 7.0(8)
C4A C5A C8A C8 -177.3(5)
C5 C5A C8A C9 -167.0(5)
C4A C5A C8A C9 8.6(8)
C7 C8 C8A C5A -4.0(8)
C7 C8 C8A C9 170.3(5)
C5A C8A C9 O17 -168.0(6)
C8 C8A C9 O17 17.6(9)
C5A C8A C9 C10 16.6(7)
C8 C8A C9 C10 -157.7(5)
C1 C1A C10 O18 10.8(9)
C4A C1A C10 O18 -175.3(6)
C1 C1A C10 C9 -165.5(5)
C4A C1A C10 C9 8.4(8)
O17 C9 C10 O18 -17.3(9)
C8A C9 C10 O18 158.2(5)
O17 C9 C10 C1A 159.2(6)
C8A C9 C10 C1A -25.2(7)
C1 C2 O14 C11 -5.6(9)
C3 C2 O14 C11 176.7(5)
C4 C3 O15 C12 -124.6(5)
C2 C3 O15 C12 58.1(7)
C6 C7 O16 C13 -179.3(5)
C8 C7 O16 C13 -0.8(8)

loop_
_cod_related_entry_id
_cod_related_entry_database
_cod_related_entry_code
1 ChemSpider 30651933
